data_7114810
loop_
_publ_author_name
'Adams, Harry'
'Bernad Jr., Pablo L.'
'Hembury, Guy A.'
'Hunter, Christopher A.'
'McCabe, James F.'
'Eggleston, Drake S.'
'Haltiwanger, R. Curtis'
'Livingstone, David J.'
'D. M. Harris, Kenneth'
'Kariuki, Benson M.'

_publ_section_title
;
 Substituent effects on aromatic interactions in the solid state
;
_journal_issue 16
_journal_name_full 'Chemical Communications'
_journal_page_first 1500
_journal_paper_doi 10.1039/b101575n
_journal_year 2001
_chemical_formula_sum 'C19 H22 N2 O3'
_chemical_formula_weight 326.39
_chemical_name_systematic
; 
? 
;
_space_group_IT_number 14
_symmetry_cell_setting monoclinic
_symmetry_space_group_name_Hall '-P 2yn'
_symmetry_space_group_name_H-M 'P 1 21/n 1'
_atom_sites_solution_hydrogens geom
_atom_sites_solution_primary direct
_atom_sites_solution_secondary difmap
_audit_creation_method SHELXL-97
_cell_angle_alpha 90.00
_cell_angle_beta 90.08(3)
_cell_angle_gamma 90.00
_cell_formula_units_Z 12
_cell_length_a 10.818(4)
_cell_length_b 26.351(8)
_cell_length_c 19.810(5)
_cell_measurement_temperature 293(2)
_cell_volume 5647(3)
_computing_structure_refinement 'SHELXL-97 (Sheldrick, 1997)'
_computing_structure_solution 'SHELXS-97 (Sheldrick, 1990)'
_diffrn_ambient_temperature 293(2)
_diffrn_measured_fraction_theta_full 0.998
_diffrn_measured_fraction_theta_max 0.998
_diffrn_radiation_monochromator graphite
_diffrn_radiation_source 'fine-focus sealed tube'
_diffrn_radiation_type MoK\a
_diffrn_radiation_wavelength 0.71073
_diffrn_reflns_av_R_equivalents 0.0000
_diffrn_reflns_av_sigmaI/netI 0.1192
_diffrn_reflns_limit_h_max 11
_diffrn_reflns_limit_h_min -11
_diffrn_reflns_limit_k_max 28
_diffrn_reflns_limit_k_min 0
_diffrn_reflns_limit_l_max 21
_diffrn_reflns_limit_l_min 0
_diffrn_reflns_number 7408
_diffrn_reflns_theta_full 22.52
_diffrn_reflns_theta_max 22.52
_diffrn_reflns_theta_min 1.86
_exptl_absorpt_coefficient_mu 0.078
_exptl_absorpt_correction_type none
_exptl_crystal_colour colourless
_exptl_crystal_density_diffrn 1.152
_exptl_crystal_density_method 'not measured'
_exptl_crystal_description block
_exptl_crystal_F_000 2088
_exptl_crystal_size_max 0.50
_exptl_crystal_size_mid 0.45
_exptl_crystal_size_min 0.45
_refine_diff_density_max 0.393
_refine_diff_density_min -0.288
_refine_diff_density_rms 0.058
_refine_ls_extinction_method none
_refine_ls_goodness_of_fit_ref 1.023
_refine_ls_hydrogen_treatment mixed
_refine_ls_matrix_type full
_refine_ls_number_parameters 709
_refine_ls_number_reflns 7408
_refine_ls_number_restraints 60
_refine_ls_restrained_S_all 1.020
_refine_ls_R_factor_all 0.2435
_refine_ls_R_factor_gt 0.1042
_refine_ls_shift/su_max 0.005
_refine_ls_shift/su_mean 0.000
_refine_ls_structure_factor_coef Fsqd
_refine_ls_weighting_details 'calc w=1/[\s^2^(Fo^2^)+(0.1465P)^2^+3.5223P] where P=(Fo^2^+2Fc^2^)/3'
_refine_ls_weighting_scheme calc
_refine_ls_wR_factor_gt 0.2554
_refine_ls_wR_factor_ref 0.3433
_reflns_number_gt 2737
_reflns_number_total 7408
_reflns_threshold_expression >2sigma(I)
_cod_data_source_file b101575n.txt
_cod_data_source_block gah13
_cod_depositor_comments
;
The following automatic conversions were performed:

'_symmetry_cell_setting' value 'Monoclinic' changed to 'monoclinic'
according to
/usr/data/users/saulius/automatic-downloads/retrospective/RSC/lib/dictionaries/cif_core.dic
dictionary named 'cif_core.dic' version 2.4.2 from 2011-04-26.

Automatic conversion script
Id: cif_fix_values 2281 2013-09-26 08:29:07Z andrius 
;
_cod_original_sg_symbol_H-M P2(1)/n
_cod_database_code 7114810

loop_
_symmetry_equiv_pos_as_xyz
'x, y, z'
'-x+1/2, y+1/2, -z+1/2'
'-x, -y, -z'
'x-1/2, -y-1/2, z-1/2'

loop_
_atom_site_label
_atom_site_type_symbol
_atom_site_fract_x
_atom_site_fract_y
_atom_site_fract_z
_atom_site_U_iso_or_equiv
_atom_site_adp_type
_atom_site_occupancy
_atom_site_symmetry_multiplicity
_atom_site_calc_flag
_atom_site_refinement_flags
_atom_site_disorder_assembly
_atom_site_disorder_group
O1A O 0.8492(7) -0.0041(4) 0.5412(3) 0.142(3) Uani 1 1 d . . .
O2A O 0.6580(7) 0.0180(3) 0.5430(3) 0.109(2) Uani 1 1 d . . .
O3A O 0.8229(7) 0.0647(3) 0.2065(3) 0.130(3) Uani 1 1 d . . .
N1A N 0.7508(9) 0.0054(3) 0.5125(3) 0.092(2) Uani 1 1 d . . .
N2A N 0.7341(6) -0.0102(2) 0.2290(3) 0.0772(19) Uani 1 1 d . . .
H2AA H 0.7003 -0.0386 0.2117 0.080 Uiso 1 1 d R . .
C1A C 0.7456(9) 0.0029(3) 0.4387(4) 0.077(2) Uani 1 1 d . . .
C2A C 0.8541(9) -0.0046(3) 0.4043(4) 0.085(3) Uani 1 1 d . . .
H2AB H 0.9300 -0.0086 0.4288 0.080 Uiso 1 1 d R . .
C3A C 0.8534(8) -0.0089(3) 0.3338(4) 0.076(2) Uani 1 1 d . . .
C4A C 0.7381(9) -0.0048(3) 0.3009(4) 0.072(2) Uani 1 1 d . . .
C5A C 0.6294(8) 0.0033(3) 0.3368(4) 0.076(2) Uani 1 1 d . . .
C6A C 0.6338(8) 0.0070(3) 0.4063(4) 0.074(2) Uani 1 1 d . . .
H6AA H 0.5590 0.0119 0.4315 0.080 Uiso 1 1 d R . .
C7A C 0.7772(9) 0.0248(4) 0.1859(4) 0.086(3) Uani 1 1 d . . .
C8A C 0.7677(8) 0.0146(3) 0.1134(4) 0.076(2) Uani 1 1 d . . .
C9A C 0.7855(10) -0.0322(4) 0.0871(5) 0.123(4) Uani 1 1 d . . .
H9AA H 0.7982 -0.0601 0.1174 0.080 Uiso 1 1 d R . .
C10A C 0.7879(11) -0.0407(5) 0.0164(5) 0.131(4) Uani 1 1 d . . .
H10A H 0.8074 -0.0735 -0.0019 0.080 Uiso 1 1 d R . .
C11A C 0.7591(9) -0.0019(4) -0.0286(4) 0.085(3) Uani 1 1 d . A .
C12A C 0.7378(12) 0.0423(5) -0.0007(5) 0.141(5) Uani 1 1 d . . .
H12A H 0.7228 0.0703 -0.0306 0.080 Uiso 1 1 d R . .
C13A C 0.7381(11) 0.0502(4) 0.0688(5) 0.130(4) Uani 1 1 d . . .
H13A H 0.7221 0.0836 0.0860 0.080 Uiso 1 1 d R . .
C14A C 0.5081(8) 0.0077(4) 0.3003(4) 0.104(3) Uani 1 1 d . . .
H14A H 0.5234 0.0048 0.2527 0.080 Uiso 1 1 d R . .
H14B H 0.4539 -0.0191 0.3144 0.080 Uiso 1 1 d R . .
H14C H 0.4704 0.0399 0.3096 0.080 Uiso 1 1 d R . .
C15A C 0.9720(9) -0.0184(4) 0.2966(4) 0.118(3) Uani 1 1 d . . .
H15A H 0.9548 -0.0193 0.2491 0.080 Uiso 1 1 d R . .
H15B H 1.0299 0.0083 0.3060 0.080 Uiso 1 1 d R . .
H15C H 1.0067 -0.0503 0.3104 0.080 Uiso 1 1 d R . .
C16A C 0.7555(11) -0.0103(5) -0.1038(5) 0.115(4) Uani 1 1 d D . .
C17A C 0.669(5) -0.0515(17) -0.1296(18) 0.181(7) Uani 0.316(16) 1 d PDU A 1
H17A H 0.5813 -0.0493 -0.1248 0.271 Uiso 0.316(16) 1 d PR A 1
H17B H 0.7006 -0.0779 -0.1009 0.271 Uiso 0.316(16) 1 d PR A 1
H17C H 0.6897 -0.0590 -0.1757 0.271 Uiso 0.316(16) 1 d PR A 1
C17X C 0.6172(18) -0.0163(10) -0.1211(8) 0.180(7) Uani 0.684(16) 1 d PDU A 2
H17D H 0.5744 0.0156 -0.1223 0.271 Uiso 0.684(16) 1 d PR A 2
H17E H 0.5796 -0.0380 -0.0879 0.271 Uiso 0.684(16) 1 d PR A 2
H17F H 0.6124 -0.0322 -0.1646 0.271 Uiso 0.684(16) 1 d PR A 2
C18A C 0.7810(16) 0.0338(5) -0.1462(6) 0.233(9) Uani 1 1 d . A .
H18A H 0.8644 0.0449 -0.1389 0.080 Uiso 1 1 d R . .
H18B H 0.7691 0.0265 -0.1933 0.080 Uiso 1 1 d R . .
H18C H 0.7248 0.0601 -0.1327 0.080 Uiso 1 1 d R . .
C19A C 0.888(3) -0.028(2) -0.1192(19) 0.181(7) Uani 0.316(16) 1 d PDU A 1
H19A H 0.9146 -0.0162 -0.1625 0.272 Uiso 0.316(16) 1 d PR A 1
H19B H 0.9002 -0.0644 -0.1168 0.272 Uiso 0.316(16) 1 d PR A 1
H19C H 0.9366 -0.0122 -0.0845 0.272 Uiso 0.316(16) 1 d PR A 1
C19X C 0.812(3) -0.0611(8) -0.1253(8) 0.181(7) Uani 0.684(16) 1 d PDU A 2
H19D H 0.7973 -0.0673 -0.1724 0.272 Uiso 0.684(16) 1 d PR A 2
H19E H 0.7850 -0.0899 -0.0995 0.272 Uiso 0.684(16) 1 d PR A 2
H19F H 0.8985 -0.0556 -0.1179 0.272 Uiso 0.684(16) 1 d PR A 2
O1B O 0.5587(7) 0.1216(3) 0.4723(3) 0.114(2) Uani 1 1 d . . .
O2B O 0.3683(7) 0.1004(3) 0.4796(3) 0.122(3) Uani 1 1 d . . .
O3B O 0.4258(6) 0.0913(2) 0.8245(3) 0.105(2) Uani 1 1 d . . .
N1B N 0.4645(9) 0.1151(3) 0.5050(3) 0.085(2) Uani 1 1 d . . .
N2B N 0.4781(6) 0.1669(2) 0.7801(3) 0.0749(19) Uani 1 1 d . . .
H2BA H 0.5017 0.1991 0.7883 0.080 Uiso 1 1 d R . .
C1B C 0.4666(9) 0.1243(3) 0.5789(4) 0.072(2) Uani 1 1 d . . .
C2B C 0.5802(8) 0.1294(3) 0.6096(4) 0.080(2) Uani 1 1 d . . .
H2BB H 0.6560 0.1245 0.5853 0.080 Uiso 1 1 d R . .
C3B C 0.5848(9) 0.1415(3) 0.6782(4) 0.076(2) Uani 1 1 d . . .
C4B C 0.4724(9) 0.1496(3) 0.7116(4) 0.072(2) Uani 1 1 d . . .
C5B C 0.3577(9) 0.1432(3) 0.6803(4) 0.078(2) Uani 1 1 d . . .
C6B C 0.3560(8) 0.1303(3) 0.6125(4) 0.078(2) Uani 1 1 d . . .
H6BA H 0.2787 0.1258 0.5893 0.080 Uiso 1 1 d R . .
C7B C 0.4553(8) 0.1356(4) 0.8329(4) 0.077(2) Uani 1 1 d . . .
C8B C 0.4696(8) 0.1587(3) 0.9012(4) 0.077(2) Uani 1 1 d . . .
C9B C 0.4678(11) 0.1265(4) 0.9557(4) 0.132(4) Uani 1 1 d . . .
H9BA H 0.4568 0.0907 0.9488 0.080 Uiso 1 1 d R . .
C10B C 0.4824(13) 0.1456(4) 1.0199(5) 0.160(6) Uani 1 1 d . . .
H10B H 0.4794 0.1225 1.0574 0.080 Uiso 1 1 d R . .
C11B C 0.4958(10) 0.1947(4) 1.0360(5) 0.103(3) Uani 1 1 d . B .
C12B C 0.4868(10) 0.2076(4) 0.9160(5) 0.113(4) Uani 1 1 d . . .
H12B H 0.4947 0.2311 0.8794 0.080 Uiso 1 1 d R . .
C13B C 0.4986(11) 0.2245(4) 0.9814(5) 0.130(4) Uani 1 1 d . . .
H13B H 0.5070 0.2602 0.9894 0.080 Uiso 1 1 d R . .
C14B C 0.2378(8) 0.1517(4) 0.7170(4) 0.101(3) Uani 1 1 d . . .
H14D H 0.2539 0.1602 0.7633 0.080 Uiso 1 1 d R . .
H14E H 0.1946 0.1791 0.6956 0.080 Uiso 1 1 d R . .
H14F H 0.1882 0.1215 0.7150 0.080 Uiso 1 1 d R . .
C15B C 0.7065(8) 0.1469(4) 0.7145(4) 0.112(3) Uani 1 1 d . . .
H15D H 0.6930 0.1555 0.7610 0.080 Uiso 1 1 d R . .
H15E H 0.7522 0.1157 0.7119 0.080 Uiso 1 1 d R . .
H15F H 0.7525 0.1735 0.6930 0.080 Uiso 1 1 d R . .
C16B C 0.5080(15) 0.2147(5) 1.1075(6) 0.147(5) Uani 1 1 d D . .
C17B C 0.514(2) 0.1753(6) 1.1574(6) 0.332(15) Uani 1 1 d . B .
H17D H 0.4346 0.1588 1.1580 0.080 Uiso 1 1 d R . .
H17E H 0.5765 0.1512 1.1458 0.080 Uiso 1 1 d R . .
H17F H 0.5309 0.1892 1.2013 0.080 Uiso 1 1 d R . .
C18B C 0.440(3) 0.2641(9) 1.1213(9) 0.171(11) Uani 0.70(2) 1 d PDU B 1
H18D H 0.3530 0.2587 1.1162 0.257 Uiso 0.70(2) 1 d PR B 1
H18E H 0.4671 0.2895 1.0898 0.257 Uiso 0.70(2) 1 d PR B 1
H18F H 0.4575 0.2753 1.1664 0.257 Uiso 0.70(2) 1 d PR B 1
C18Y C 0.372(3) 0.224(2) 1.131(2) 0.171(11) Uani 0.30(2) 1 d PDU B 2
H18G H 0.3329 0.1918 1.1397 0.257 Uiso 0.30(2) 1 d PR B 2
H18H H 0.3276 0.2413 1.0959 0.257 Uiso 0.30(2) 1 d PR B 2
H18I H 0.3721 0.2440 1.1712 0.257 Uiso 0.30(2) 1 d PR B 2
C19B C 0.648(2) 0.2288(12) 1.1195(15) 0.231(13) Uani 0.70(2) 1 d PDU B 1
H19G H 0.6584 0.2429 1.1637 0.346 Uiso 0.70(2) 1 d PR B 1
H19H H 0.6740 0.2530 1.0862 0.346 Uiso 0.70(2) 1 d PR B 1
H19I H 0.6969 0.1985 1.1154 0.346 Uiso 0.70(2) 1 d PR B 1
C19Y C 0.604(5) 0.2586(18) 1.108(4) 0.231(13) Uani 0.30(2) 1 d PDU B 2
H19J H 0.6801 0.2457 1.1253 0.347 Uiso 0.30(2) 1 d PR B 2
H19K H 0.5743 0.2855 1.1360 0.347 Uiso 0.30(2) 1 d PR B 2
H19L H 0.6169 0.2713 1.0628 0.347 Uiso 0.30(2) 1 d PR B 2
O1C O 0.5653(7) 0.3805(3) 1.0603(3) 0.127(3) Uani 1 1 d . . .
O2C O 0.3725(8) 0.3846(4) 1.0584(4) 0.162(4) Uani 1 1 d . . .
O3C O 0.5465(7) 0.2707(2) 0.7514(3) 0.108(2) Uani 1 1 d . . .
N1C N 0.4687(9) 0.3792(3) 1.0304(4) 0.102(3) Uani 1 1 d . . .
N2C N 0.4669(6) 0.3490(3) 0.7493(3) 0.080(2) Uani 1 1 d . . .
H2CA H 0.4392 0.3743 0.7228 0.080 Uiso 1 1 d R . .
C1C C 0.4676(10) 0.3709(3) 0.9568(4) 0.083(3) Uani 1 1 d . . .
C2C C 0.5784(9) 0.3717(3) 0.9240(4) 0.084(3) Uani 1 1 d . . .
H2CB H 0.6540 0.3768 0.9485 0.080 Uiso 1 1 d R . .
C3C C 0.5806(9) 0.3636(3) 0.8540(4) 0.080(2) Uani 1 1 d . . .
C4C C 0.4672(9) 0.3563(3) 0.8216(4) 0.071(2) Uani 1 1 d . . .
C5C C 0.3537(9) 0.3563(3) 0.8556(4) 0.076(2) Uani 1 1 d . . .
C6C C 0.3564(9) 0.3639(3) 0.9247(4) 0.082(2) Uani 1 1 d . . .
H6CA H 0.2807 0.3645 0.9499 0.080 Uiso 1 1 d R . .
C7C C 0.5047(8) 0.3060(3) 0.7183(4) 0.078(2) Uani 1 1 d . . .
C8C C 0.4967(9) 0.3053(3) 0.6440(4) 0.077(2) Uani 1 1 d . . .
C9C C 0.5418(11) 0.2653(4) 0.6090(5) 0.129(4) Uani 1 1 d . . .
H9CA H 0.5826 0.2392 0.6343 0.080 Uiso 1 1 d R . .
C10C C 0.5381(12) 0.2616(4) 0.5390(5) 0.132(4) Uani 1 1 d . . .
H10C H 0.5754 0.2331 0.5167 0.080 Uiso 1 1 d R . .
C11C C 0.4883(10) 0.2983(4) 0.5000(4) 0.095(3) Uani 1 1 d . C .
C12C C 0.4478(11) 0.3380(4) 0.5350(5) 0.139(5) Uani 1 1 d . . .
H12C H 0.4172 0.3658 0.5086 0.080 Uiso 1 1 d R . .
C13C C 0.4515(11) 0.3420(4) 0.6050(4) 0.122(4) Uani 1 1 d . . .
H13C H 0.4244 0.3727 0.6266 0.080 Uiso 1 1 d R . .
C14C C 0.2345(8) 0.3482(4) 0.8183(4) 0.108(3) Uani 1 1 d . . .
H14G H 0.2531 0.3431 0.7714 0.080 Uiso 1 1 d R . .
H14H H 0.1916 0.3190 0.8354 0.080 Uiso 1 1 d R . .
H14I H 0.1834 0.3777 0.8233 0.080 Uiso 1 1 d R . .
C15C C 0.6987(9) 0.3655(4) 0.8162(4) 0.122(4) Uani 1 1 d . . .
H15G H 0.6811 0.3599 0.7693 0.080 Uiso 1 1 d R . .
H15H H 0.7383 0.3979 0.8215 0.080 Uiso 1 1 d R . .
H15I H 0.7525 0.3393 0.8325 0.080 Uiso 1 1 d R . .
C16C C 0.4828(14) 0.2928(4) 0.4237(5) 0.128(4) Uani 1 1 d D . .
C17C C 0.533(4) 0.3397(13) 0.394(2) 0.208(15) Uani 0.363(14) 1 d PDU C 1
H17G H 0.6101 0.3476 0.4154 0.311 Uiso 0.363(14) 1 d PR C 1
H17H H 0.4753 0.3669 0.4019 0.311 Uiso 0.363(14) 1 d PR C 1
H17I H 0.5448 0.3354 0.3467 0.311 Uiso 0.363(14) 1 d PR C 1
C17Z C 0.429(3) 0.3376(9) 0.3897(12) 0.208(15) Uani 0.637(14) 1 d PDU C 2
H17J H 0.4507 0.3677 0.4143 0.312 Uiso 0.637(14) 1 d PR C 2
H17K H 0.3410 0.3343 0.3878 0.312 Uiso 0.637(14) 1 d PR C 2
H17L H 0.4617 0.3399 0.3447 0.312 Uiso 0.637(14) 1 d PR C 2
C18C C 0.6017(19) 0.2742(11) 0.3969(7) 0.331(17) Uani 1 1 d D C 2
H18J H 0.5869 0.2519 0.3594 0.496 Uiso 1 1 d R C 2
H18K H 0.6449 0.2561 0.4318 0.496 Uiso 1 1 d R C 2
H18L H 0.6507 0.3025 0.3823 0.496 Uiso 1 1 d R C 2
C19C C 0.333(5) 0.2884(16) 0.4022(17) 0.181(10) Uani 0.363(14) 1 d PU C 1
H19M H 0.2874 0.3148 0.4241 0.271 Uiso 0.363(14) 1 d PR C 1
H19N H 0.3015 0.2559 0.4159 0.271 Uiso 0.363(14) 1 d PR C 1
H19O H 0.3255 0.2918 0.3542 0.271 Uiso 0.363(14) 1 d PR C 1
C19Z C 0.424(3) 0.2439(8) 0.4030(9) 0.181(10) Uani 0.637(14) 1 d PDU C 2
H19P H 0.4172 0.2426 0.3547 0.271 Uiso 0.637(14) 1 d PR C 2
H19Q H 0.3430 0.2416 0.4227 0.271 Uiso 0.637(14) 1 d PR C 2
H19R H 0.4737 0.2161 0.4185 0.271 Uiso 0.637(14) 1 d PR C 2

loop_
_atom_site_aniso_label
_atom_site_aniso_U_11
_atom_site_aniso_U_22
_atom_site_aniso_U_33
_atom_site_aniso_U_23
_atom_site_aniso_U_13
_atom_site_aniso_U_12
O1A 0.092(6) 0.267(10) 0.067(4) -0.005(5) -0.025(4) -0.001(6)
O2A 0.109(5) 0.157(6) 0.062(4) -0.017(4) 0.006(4) -0.004(5)
O3A 0.211(8) 0.115(5) 0.065(4) 0.001(4) -0.014(4) -0.077(5)
N1A 0.093(7) 0.130(7) 0.052(5) -0.016(4) 0.002(5) -0.013(6)
N2A 0.102(6) 0.070(4) 0.060(4) -0.003(3) 0.001(4) -0.019(4)
C1A 0.076(7) 0.092(6) 0.062(5) -0.008(4) 0.001(5) -0.018(5)
C2A 0.076(7) 0.113(7) 0.065(6) 0.004(5) -0.011(5) -0.007(6)
C3A 0.078(7) 0.092(6) 0.060(5) -0.001(4) 0.002(5) -0.013(5)
C4A 0.095(7) 0.073(5) 0.047(5) 0.001(4) -0.007(5) -0.021(5)
C5A 0.072(6) 0.092(6) 0.064(5) -0.001(5) -0.019(5) 0.003(5)
C6A 0.062(6) 0.088(6) 0.072(6) -0.009(4) -0.007(5) -0.007(5)
C7A 0.113(8) 0.084(6) 0.060(5) -0.002(5) -0.009(5) -0.026(6)
C8A 0.106(7) 0.063(5) 0.059(5) -0.005(4) -0.009(5) -0.003(5)
C9A 0.161(11) 0.127(9) 0.081(7) 0.013(7) 0.006(7) -0.004(8)
C10A 0.168(12) 0.147(10) 0.078(7) -0.033(7) 0.005(7) 0.017(8)
C11A 0.105(8) 0.101(7) 0.050(5) -0.005(5) -0.004(5) 0.002(6)
C12A 0.217(14) 0.152(11) 0.053(6) 0.011(6) -0.016(7) -0.014(10)
C13A 0.190(12) 0.118(8) 0.082(7) -0.006(6) -0.015(7) 0.028(8)
C14A 0.099(8) 0.125(8) 0.087(6) -0.003(6) -0.009(6) -0.006(6)
C15A 0.101(8) 0.175(10) 0.077(6) -0.014(6) 0.013(6) -0.006(8)
C16A 0.113(9) 0.168(10) 0.063(6) -0.011(7) 0.020(6) 0.001(8)
C17A 0.27(2) 0.192(15) 0.083(7) -0.053(9) -0.042(10) 0.045(13)
C17X 0.27(2) 0.191(15) 0.083(7) -0.050(9) -0.044(10) 0.044(14)
C18A 0.37(3) 0.244(17) 0.083(8) 0.031(10) 0.050(11) -0.021(18)
C19A 0.27(2) 0.194(16) 0.082(7) -0.055(9) -0.039(11) 0.047(14)
C19X 0.27(2) 0.193(15) 0.083(7) -0.055(9) -0.040(10) 0.047(13)
O1B 0.104(6) 0.157(6) 0.082(4) -0.002(4) 0.013(4) -0.005(5)
O2B 0.104(6) 0.189(7) 0.073(4) -0.020(4) -0.022(4) -0.015(5)
O3B 0.167(7) 0.072(4) 0.075(4) 0.002(3) -0.017(4) -0.040(4)
N1B 0.090(7) 0.107(6) 0.057(5) 0.000(4) -0.001(5) -0.002(5)
N2B 0.102(6) 0.064(4) 0.059(4) -0.006(3) -0.004(4) -0.016(4)
C1B 0.076(7) 0.079(6) 0.060(5) 0.001(4) -0.008(5) -0.005(5)
C2B 0.069(7) 0.100(6) 0.069(6) -0.007(5) -0.004(5) -0.003(5)
C3B 0.079(7) 0.081(6) 0.068(5) 0.003(4) -0.013(5) -0.004(5)
C4B 0.091(7) 0.064(5) 0.060(5) 0.013(4) -0.009(5) -0.006(5)
C5B 0.084(7) 0.086(6) 0.064(5) 0.009(4) -0.001(5) 0.006(5)
C6B 0.063(6) 0.098(6) 0.073(6) 0.010(5) 0.002(5) 0.002(5)
C7B 0.081(7) 0.082(6) 0.069(5) 0.004(5) -0.001(5) -0.007(5)
C8B 0.102(7) 0.068(5) 0.060(5) -0.008(4) -0.020(5) -0.015(5)
C9B 0.247(14) 0.086(7) 0.063(6) 0.002(5) -0.023(7) -0.040(8)
C10B 0.314(19) 0.105(9) 0.060(6) 0.023(6) -0.033(8) -0.038(10)
C11B 0.142(10) 0.083(7) 0.084(7) -0.014(6) -0.030(6) 0.000(7)
C12B 0.185(11) 0.079(7) 0.074(6) -0.005(5) 0.000(6) -0.014(7)
C13B 0.225(14) 0.072(7) 0.094(8) -0.017(6) -0.013(8) -0.007(8)
C14B 0.082(7) 0.132(8) 0.090(6) 0.007(6) 0.013(6) 0.019(6)
C15B 0.089(8) 0.155(9) 0.091(6) 0.004(6) -0.004(6) -0.014(7)
C16B 0.205(15) 0.152(11) 0.085(8) -0.009(8) -0.040(9) 0.011(11)
C17B 0.64(5) 0.24(2) 0.115(12) -0.103(15) -0.07(2) -0.04(3)
C18B 0.23(3) 0.17(2) 0.120(12) -0.074(16) -0.010(13) 0.083(19)
C18Y 0.23(3) 0.17(2) 0.120(12) -0.074(16) -0.010(14) 0.08(2)
C19B 0.19(2) 0.29(3) 0.21(2) -0.14(3) -0.137(17) 0.09(2)
C19Y 0.19(2) 0.29(3) 0.21(2) -0.14(3) -0.137(17) 0.09(2)
O1C 0.094(5) 0.211(8) 0.076(4) -0.004(4) -0.016(4) -0.003(5)
O2C 0.083(6) 0.311(12) 0.092(5) -0.033(6) -0.010(4) 0.029(7)
O3C 0.174(7) 0.067(4) 0.084(4) 0.015(3) -0.013(4) 0.019(4)
N1C 0.084(7) 0.150(7) 0.072(6) 0.010(5) -0.007(5) 0.009(6)
N2C 0.101(6) 0.077(5) 0.062(4) 0.009(4) -0.004(4) 0.007(4)
C1C 0.091(8) 0.092(6) 0.066(6) 0.007(5) -0.008(6) 0.001(6)
C2C 0.071(7) 0.108(7) 0.072(6) 0.007(5) -0.014(5) -0.006(6)
C3C 0.070(7) 0.101(6) 0.069(6) 0.009(5) -0.001(5) -0.003(5)
C4C 0.084(7) 0.064(5) 0.066(5) 0.003(4) -0.007(5) 0.012(5)
C5C 0.074(7) 0.083(6) 0.072(6) 0.007(4) -0.010(5) 0.006(5)
C6C 0.074(7) 0.102(6) 0.071(6) 0.002(5) -0.004(5) -0.003(5)
C7C 0.099(7) 0.063(6) 0.073(6) -0.003(5) -0.005(5) -0.007(5)
C8C 0.103(7) 0.055(5) 0.072(6) 0.005(5) 0.005(5) 0.005(5)
C9C 0.205(13) 0.098(8) 0.083(7) 0.016(6) 0.008(7) 0.045(8)
C10C 0.234(14) 0.089(7) 0.074(7) -0.002(6) 0.027(7) 0.047(8)
C11C 0.129(9) 0.092(7) 0.065(6) -0.003(6) 0.008(6) 0.013(7)
C12C 0.217(14) 0.129(9) 0.070(6) 0.001(6) -0.007(7) 0.075(9)
C13C 0.198(12) 0.099(7) 0.067(6) -0.016(6) -0.002(7) 0.045(8)
C14C 0.088(7) 0.152(9) 0.085(6) 0.007(6) -0.011(6) -0.017(7)
C15C 0.086(8) 0.195(11) 0.085(6) 0.015(7) -0.004(6) -0.023(8)
C16C 0.204(14) 0.102(8) 0.076(7) -0.005(6) -0.001(8) 0.035(9)
C17C 0.35(4) 0.199(16) 0.069(9) -0.020(10) -0.05(2) 0.16(3)
C17Z 0.35(4) 0.199(16) 0.069(9) -0.020(10) -0.05(2) 0.16(3)
C18C 0.36(3) 0.53(4) 0.105(11) 0.026(17) 0.077(15) 0.21(3)
C19C 0.31(3) 0.134(17) 0.104(11) -0.039(13) -0.029(16) -0.034(18)
C19Z 0.31(3) 0.133(16) 0.104(11) -0.039(12) -0.029(16) -0.034(18)

loop_
_atom_type_symbol
_atom_type_description
_atom_type_scat_dispersion_real
_atom_type_scat_dispersion_imag
_atom_type_scat_source
C C 0.0033 0.0016 'International Tables Vol C Tables 4.2.6.8 and 6.1.1.4'
H H 0.0000 0.0000 'International Tables Vol C Tables 4.2.6.8 and 6.1.1.4'
N N 0.0061 0.0033 'International Tables Vol C Tables 4.2.6.8 and 6.1.1.4'
O O 0.0106 0.0060 'International Tables Vol C Tables 4.2.6.8 and 6.1.1.4'

loop_
_geom_angle_atom_site_label_1
_geom_angle_atom_site_label_2
_geom_angle_atom_site_label_3
_geom_angle
O2A N1A O1A 122.6(7)
O2A N1A C1A 118.5(9)
O1A N1A C1A 118.9(9)
C7A N2A C4A 123.7(6)
C2A C1A C6A 122.2(8)
C2A C1A N1A 118.1(9)
C6A C1A N1A 119.6(9)
C1A C2A C3A 120.2(8)
C2A C3A C4A 117.2(8)
C2A C3A C15A 119.9(8)
C4A C3A C15A 122.8(7)
C5A C4A C3A 121.6(7)
C5A C4A N2A 120.0(8)
C3A C4A N2A 118.5(8)
C6A C5A C4A 119.5(8)
C6A C5A C14A 120.2(9)
C4A C5A C14A 120.3(7)
C1A C6A C5A 119.2(8)
O3A C7A N2A 121.1(7)
O3A C7A C8A 120.6(8)
N2A C7A C8A 118.4(8)
C13A C8A C9A 114.9(8)
C13A C8A C7A 122.8(8)
C9A C8A C7A 122.3(8)
C8A C9A C10A 121.8(10)
C11A C10A C9A 120.7(10)
C12A C11A C10A 115.1(9)
C12A C11A C16A 122.8(10)
C10A C11A C16A 122.1(10)
C11A C12A C13A 123.3(11)
C8A C13A C12A 123.6(10)
C18A C16A C11A 116.7(10)
C18A C16A C17A 119(2)
C11A C16A C17A 116.9(17)
C18A C16A C19X 117.3(13)
C11A C16A C19X 113.2(11)
C17A C16A C19X 62(2)
C18A C16A C17X 98.0(13)
C11A C16A C17X 105.0(9)
C17A C16A C17X 42(2)
C19X C16A C17X 103.5(13)
C18A C16A C19A 87(2)
C11A C16A C19A 102.5(16)
C17A C16A C19A 106(3)
C19X C16A C19A 46.0(18)
C17X C16A C19A 145.8(18)
O2B N1B O1B 122.6(8)
O2B N1B C1B 118.1(8)
O1B N1B C1B 119.2(8)
C7B N2B C4B 122.0(6)
C2B C1B C6B 123.4(7)
C2B C1B N1B 117.7(8)
C6B C1B N1B 118.9(8)
C1B C2B C3B 118.9(8)
C2B C3B C4B 117.7(8)
C2B C3B C15B 121.0(9)
C4B C3B C15B 121.3(8)
C5B C4B C3B 122.9(7)
C5B C4B N2B 119.8(8)
C3B C4B N2B 117.3(8)
C6B C5B C4B 118.1(8)
C6B C5B C14B 119.7(9)
C4B C5B C14B 122.2(8)
C1B C6B C5B 119.0(8)
O3B C7B N2B 121.6(7)
O3B C7B C8B 122.6(8)
N2B C7B C8B 115.8(8)
C12B C8B C9B 115.2(8)
C12B C8B C7B 127.4(8)
C9B C8B C7B 117.4(8)
C8B C9B C10B 119.8(9)
C11B C10B C9B 125.8(9)
C13B C11B C10B 112.2(9)
C13B C11B C16B 123.3(10)
C10B C11B C16B 124.5(10)
C8B C12B C13B 122.2(9)
C11B C13B C12B 124.7(9)
C17B C16B C11B 113.3(11)
C17B C16B C18B 121.0(15)
C11B C16B C18B 115.2(11)
C17B C16B C19Y 121(3)
C11B C16B C19Y 109(3)
C18B C16B C19Y 72(3)
C17B C16B C18Y 87(2)
C11B C16B C18Y 104.5(19)
C18B C16B C18Y 50.2(19)
C19Y C16B C18Y 121(3)
C17B C16B C19B 91.5(16)
C11B C16B C19B 107.7(14)
C18B C16B C19B 103.6(16)
C19Y C16B C19B 35(2)
C18Y C16B C19B 146(2)
O2C N1C O1C 122.0(9)
O2C N1C C1C 118.2(9)
O1C N1C C1C 119.8(9)
C7C N2C C4C 124.1(6)
C2C C1C C6C 123.5(8)
C2C C1C N1C 117.5(9)
C6C C1C N1C 118.9(9)
C1C C2C C3C 119.0(8)
C4C C3C C2C 117.3(8)
C4C C3C C15C 121.9(8)
C2C C3C C15C 120.7(9)
C3C C4C C5C 123.3(7)
C3C C4C N2C 118.4(8)
C5C C4C N2C 118.3(8)
C6C C5C C4C 117.2(8)
C6C C5C C14C 121.7(9)
C4C C5C C14C 121.1(8)
C1C C6C C5C 119.6(9)
O3C C7C N2C 120.4(7)
O3C C7C C8C 123.1(8)
N2C C7C C8C 116.5(8)
C13C C8C C9C 113.7(8)
C13C C8C C7C 126.3(8)
C9C C8C C7C 120.0(8)
C8C C9C C10C 123.8(9)
C11C C10C C9C 122.1(9)
C12C C11C C10C 113.3(8)
C12C C11C C16C 125.6(10)
C10C C11C C16C 121.1(9)
C11C C12C C13C 124.8(10)
C8C C13C C12C 122.2(9)
C17C C16C C18C 79(2)
C17C C16C C17Z 44.8(19)
C18C C16C C17Z 116.2(18)
C17C C16C C19Z 141(2)
C18C C16C C19Z 89.2(14)
C17Z C16C C19Z 113.4(17)
C17C C16C C11C 108(2)
C18C C16C C11C 111.0(11)
C17Z C16C C11C 113.1(13)
C19Z C16C C11C 111.8(11)
C17C C16C C19C 108(2)
C18C C16C C19C 136.5(16)
C17Z C16C C19C 64.1(17)
C19Z C16C C19C 57.2(14)
C11C C16C C19C 107.2(15)

loop_
_geom_bond_atom_site_label_1
_geom_bond_atom_site_label_2
_geom_bond_distance
O1A N1A 1.232(9)
O2A N1A 1.218(8)
O3A C7A 1.231(9)
N1A C1A 1.466(10)
N2A C7A 1.340(9)
N2A C4A 1.432(8)
C1A C2A 1.371(10)
C1A C6A 1.373(10)
C2A C3A 1.402(10)
C3A C4A 1.411(11)
C3A C15A 1.501(10)
C4A C5A 1.391(10)
C5A C6A 1.382(10)
C5A C14A 1.501(11)
C7A C8A 1.464(10)
C8A C13A 1.327(11)
C8A C9A 1.353(11)
C9A C10A 1.418(12)
C10A C11A 1.391(13)
C11A C12A 1.309(13)
C11A C16A 1.507(11)
C12A C13A 1.392(12)
C16A C18A 1.460(14)
C16A C17A 1.519(18)
C16A C19X 1.532(14)
C16A C17X 1.543(15)
C16A C19A 1.546(19)
O1B N1B 1.220(8)
O2B N1B 1.218(8)
O3B C7B 1.222(9)
N1B C1B 1.483(10)
N2B C7B 1.355(9)
N2B C4B 1.432(9)
C1B C2B 1.378(10)
C1B C6B 1.379(10)
C2B C3B 1.397(10)
C3B C4B 1.401(10)
C3B C15B 1.506(11)
C4B C5B 1.396(11)
C5B C6B 1.386(10)
C5B C14B 1.505(10)
C7B C8B 1.491(10)
C8B C12B 1.333(10)
C8B C9B 1.375(10)
C9B C10B 1.377(11)
C10B C11B 1.340(12)
C11B C13B 1.336(12)
C11B C16B 1.517(13)
C12B C13B 1.375(11)
C16B C17B 1.435(17)
C16B C18B 1.518(14)
C16B C19Y 1.55(2)
C16B C18Y 1.561(19)
C16B C19B 1.576(16)
O1C N1C 1.201(9)
O2C N1C 1.188(9)
O3C C7C 1.224(9)
N1C C1C 1.476(10)
N2C C7C 1.352(9)
N2C C4C 1.446(9)
C1C C2C 1.364(11)
C1C C6C 1.371(11)
C2C C3C 1.402(10)
C3C C4C 1.397(11)
C3C C15C 1.483(11)
C4C C5C 1.401(10)
C5C C6C 1.384(10)
C5C C14C 1.501(11)
C7C C8C 1.476(10)
C8C C13C 1.329(11)
C8C C9C 1.352(11)
C9C C10C 1.390(11)
C10C C11C 1.350(12)
C11C C12C 1.329(12)
C11C C16C 1.519(12)
C12C C13C 1.392(11)
C16C C17C 1.469(18)
C16C C18C 1.476(13)
C16C C17Z 1.477(14)
C16C C19Z 1.495(14)
C16C C19C 1.68(5)

loop_
_geom_torsion_atom_site_label_1
_geom_torsion_atom_site_label_2
_geom_torsion_atom_site_label_3
_geom_torsion_atom_site_label_4
_geom_torsion
O2A N1A C1A C2A 171.4(8)
O1A N1A C1A C2A -7.0(13)
O2A N1A C1A C6A -9.8(12)
O1A N1A C1A C6A 171.8(9)
C6A C1A C2A C3A -0.8(13)
N1A C1A C2A C3A 178.0(7)
C1A C2A C3A C4A 0.6(12)
C1A C2A C3A C15A -178.5(8)
C2A C3A C4A C5A 0.1(12)
C15A C3A C4A C5A 179.1(8)
C2A C3A C4A N2A -178.6(7)
C15A C3A C4A N2A 0.4(12)
C7A N2A C4A C5A 109.2(9)
C7A N2A C4A C3A -72.0(11)
C3A C4A C5A C6A -0.6(12)
N2A C4A C5A C6A 178.1(7)
C3A C4A C5A C14A 179.9(8)
N2A C4A C5A C14A -1.4(12)
C2A C1A C6A C5A 0.3(13)
N1A C1A C6A C5A -178.4(7)
C4A C5A C6A C1A 0.4(12)
C14A C5A C6A C1A 179.9(8)
C4A N2A C7A O3A -0.5(15)
C4A N2A C7A C8A 180.0(8)
O3A C7A C8A C13A -39.3(15)
N2A C7A C8A C13A 140.3(10)
O3A C7A C8A C9A 142.4(11)
N2A C7A C8A C9A -38.0(14)
C13A C8A C9A C10A 7.8(16)
C7A C8A C9A C10A -173.8(9)
C8A C9A C10A C11A -6.8(17)
C9A C10A C11A C12A 3.8(16)
C9A C10A C11A C16A -177.3(10)
C10A C11A C12A C13A -2.7(18)
C16A C11A C12A C13A 178.5(11)
C9A C8A C13A C12A -6.6(17)
C7A C8A C13A C12A 175.0(10)
C11A C12A C13A C8A 4(2)
C12A C11A C16A C18A 26.1(17)
C10A C11A C16A C18A -152.6(12)
C12A C11A C16A C17A -125(3)
C10A C11A C16A C17A 57(3)
C12A C11A C16A C19X 166.7(17)
C10A C11A C16A C19X -12(2)
C12A C11A C16A C17X -81.1(17)
C10A C11A C16A C17X 100.2(16)
C12A C11A C16A C19A 120(2)
C10A C11A C16A C19A -59(2)
O2B N1B C1B C2B 165.4(8)
O1B N1B C1B C2B -13.4(12)
O2B N1B C1B C6B -18.4(11)
O1B N1B C1B C6B 162.8(8)
C6B C1B C2B C3B -0.4(13)
N1B C1B C2B C3B 175.6(7)
C1B C2B C3B C4B -2.2(12)
C1B C2B C3B C15B 179.2(8)
C2B C3B C4B C5B 3.8(12)
C15B C3B C4B C5B -177.6(8)
C2B C3B C4B N2B -174.0(7)
C15B C3B C4B N2B 4.6(11)
C7B N2B C4B C5B 77.7(10)
C7B N2B C4B C3B -104.4(9)
C3B C4B C5B C6B -2.7(12)
N2B C4B C5B C6B 175.0(7)
C3B C4B C5B C14B 179.6(8)
N2B C4B C5B C14B -2.7(12)
C2B C1B C6B C5B 1.5(12)
N1B C1B C6B C5B -174.5(7)
C4B C5B C6B C1B 0.0(12)
C14B C5B C6B C1B 177.8(7)
C4B N2B C7B O3B -1.8(13)
C4B N2B C7B C8B 177.8(8)
O3B C7B C8B C12B -171.4(10)
N2B C7B C8B C12B 9.1(14)
O3B C7B C8B C9B 10.2(14)
N2B C7B C8B C9B -169.3(9)
C12B C8B C9B C10B 0.5(17)
C7B C8B C9B C10B 179.0(10)
C8B C9B C10B C11B 2(2)
C9B C10B C11B C13B -3(2)
C9B C10B C11B C16B 178.1(13)
C9B C8B C12B C13B -1.7(16)
C7B C8B C12B C13B 179.9(10)
C10B C11B C13B C12B 1.3(19)
C16B C11B C13B C12B -179.4(12)
C8B C12B C13B C11B 1(2)
C13B C11B C16B C17B -174.6(15)
C10B C11B C16B C17B 5(2)
C13B C11B C16B C18B 40(2)
C10B C11B C16B C18B -140.7(19)
C13B C11B C16B C19Y -38(3)
C10B C11B C16B C19Y 141(3)
C13B C11B C16B C18Y 93(3)
C10B C11B C16B C18Y -88(3)
C13B C11B C16B C19B -75(2)
C10B C11B C16B C19B 104(2)
O2C N1C C1C C2C 171.2(10)
O1C N1C C1C C2C -8.3(13)
O2C N1C C1C C6C -7.6(14)
O1C N1C C1C C6C 172.8(9)
C6C C1C C2C C3C -1.6(14)
N1C C1C C2C C3C 179.6(8)
C1C C2C C3C C4C 1.3(12)
C1C C2C C3C C15C 178.3(9)
C2C C3C C4C C5C -0.5(12)
C15C C3C C4C C5C -177.4(8)
C2C C3C C4C N2C 178.7(7)
C15C C3C C4C N2C 1.8(12)
C7C N2C C4C C3C 73.3(10)
C7C N2C C4C C5C -107.4(9)
C3C C4C C5C C6C -0.2(12)
N2C C4C C5C C6C -179.4(7)
C3C C4C C5C C14C -179.9(8)
N2C C4C C5C C14C 0.9(11)
C2C C1C C6C C5C 1.0(14)
N1C C1C C6C C5C 179.8(8)
C4C C5C C6C C1C -0.1(12)
C14C C5C C6C C1C 179.7(8)
C4C N2C C7C O3C -2.6(13)
C4C N2C C7C C8C 179.5(8)
O3C C7C C8C C13C 179.3(10)
N2C C7C C8C C13C -2.8(14)
O3C C7C C8C C9C -3.1(15)
N2C C7C C8C C9C 174.8(9)
C13C C8C C9C C10C -2.0(17)
C7C C8C C9C C10C -179.9(10)
C8C C9C C10C C11C 0(2)
C9C C10C C11C C12C 2.0(18)
C9C C10C C11C C16C -178.6(11)
C10C C11C C12C C13C -1.9(19)
C16C C11C C12C C13C 178.8(12)
C9C C8C C13C C12C 2.2(17)
C7C C8C C13C C12C 179.9(10)
C11C C12C C13C C8C 0(2)
C12C C11C C16C C17C 49(3)
C10C C11C C16C C17C -130(2)
C12C C11C C16C C18C 134.2(17)
C10C C11C C16C C18C -45.2(19)
C12C C11C C16C C17Z 1(2)
C10C C11C C16C C17Z -177.9(19)
C12C C11C C16C C19Z -128.0(17)
C10C C11C C16C C19Z 53(2)
C12C C11C C16C C19C -67(2)
C10C C11C C16C C19C 113.6(19)
